data_7044943
loop_
_publ_author_name
'Vasylevskyi, Serhii I.'
'Regeta, Khrystyna'
'Ruggi, Albert'
'Petoud, St\'ephane'
'Piguet, Claude'
'Fromm, Katharina M.'

_publ_section_title
;
 cis- and trans-9,10-di(1H-imidazol-1-yl)-anthracene based coordination
 polymers of Zn<sup>II</sup> and Cd<sup>II</sup>: synthesis, crystal
 structures and luminescence properties.
;
_journal_issue 2
_journal_name_full 'Dalton transactions (Cambridge, England : 2003)'
_journal_page_first 596
_journal_page_last 607
_journal_paper_doi 10.1039/c7dt03758a
_journal_volume 47
_journal_year 2018
_chemical_formula_moiety 'C40 H28 N8 Zn, 2(B F4), 2(C H4 O)'
_chemical_formula_sum 'C42 H36 B2 F8 N8 O2 Zn'
_chemical_formula_weight 923.80
_space_group_crystal_system monoclinic
_space_group_IT_number 15
_space_group_name_Hall '-C 2yc'
_space_group_name_H-M_alt 'C 1 2/c 1'
_symmetry_space_group_name_Hall '-C 2yc'
_symmetry_space_group_name_H-M 'C 1 2/c 1'
_atom_sites_solution_hydrogens mixed
_audit_creation_method SHELXL-2016/6
_audit_update_record
;
2017-05-11 deposited with the CCDC.
2017-12-01 downloaded from the CCDC.
;
_cell_angle_alpha 90
_cell_angle_beta 97.265(3)
_cell_angle_gamma 90
_cell_formula_units_Z 4
_cell_length_a 22.2863(8)
_cell_length_b 13.1735(6)
_cell_length_c 16.2124(6)
_cell_measurement_reflns_used 17754
_cell_measurement_temperature 200(2)
_cell_measurement_theta_max 25.54
_cell_measurement_theta_min 1.80
_cell_volume 4721.6(3)
_computing_cell_refinement 'STOE X-AREA'
_computing_data_collection 'STOE X-AREA'
_computing_data_reduction 'STOE X-RED'
_computing_molecular_graphics 'Olex2 (Dolomanov et al., 2009)'
_computing_publication_material 'Olex2 (Dolomanov et al., 2009)'
_computing_structure_refinement 'SHELXL-2016/6 (Sheldrick, 2016)'
_computing_structure_solution 'SHELXT 2014/5 (Sheldrick, 2014)'
_diffrn_ambient_temperature 200(2)
_diffrn_detector_area_resol_mean 6.67
_diffrn_measured_fraction_theta_full 0.999
_diffrn_measured_fraction_theta_max 0.999
_diffrn_measurement_device_type '2-circle goniometer'
_diffrn_measurement_method 'rotation method'
_diffrn_radiation_type MoK\a
_diffrn_radiation_wavelength 0.71073
_diffrn_reflns_av_R_equivalents 0.0734
_diffrn_reflns_av_unetI/netI 0.0359
_diffrn_reflns_Laue_measured_fraction_full 0.999
_diffrn_reflns_Laue_measured_fraction_max 0.999
_diffrn_reflns_limit_h_max 26
_diffrn_reflns_limit_h_min -26
_diffrn_reflns_limit_k_max 15
_diffrn_reflns_limit_k_min -15
_diffrn_reflns_limit_l_max 19
_diffrn_reflns_limit_l_min -19
_diffrn_reflns_number 29975
_diffrn_reflns_point_group_measured_fraction_full 0.999
_diffrn_reflns_point_group_measured_fraction_max 0.999
_diffrn_reflns_theta_full 25.082
_diffrn_reflns_theta_max 25.082
_diffrn_reflns_theta_min 1.799
_diffrn_source 'sealed X-ray tube, 12 x 0.4 mm long-fine focus'
_exptl_absorpt_coefficient_mu 0.594
_exptl_absorpt_correction_T_max 0.8559
_exptl_absorpt_correction_T_min 0.7233
_exptl_absorpt_correction_type integration
_exptl_absorpt_process_details
;
STOE X-Red32, absorption correction by Gaussian integration, analogous to
P. Coppens, "The Evaluation of Absorption and Extinction in Single-Crystal
Structure Analysis", published in
F. R. Ahmed (Editor), "Crystallographic Computing",
Munksgaard, Copenhagen (1970), 255 - 270
;
_exptl_crystal_colour yellow
_exptl_crystal_density_diffrn 1.300
_exptl_crystal_description block
_exptl_crystal_F_000 1888
_exptl_crystal_preparation ', Luminescent'
_exptl_crystal_size_max 0.210
_exptl_crystal_size_mid 0.157
_exptl_crystal_size_min 0.110
_refine_diff_density_max 0.559
_refine_diff_density_min -0.460
_refine_diff_density_rms 0.052
_refine_ls_extinction_method none
_refine_ls_goodness_of_fit_ref 1.041
_refine_ls_hydrogen_treatment mixed
_refine_ls_matrix_type full
_refine_ls_number_parameters 290
_refine_ls_number_reflns 4199
_refine_ls_number_restraints 0
_refine_ls_restrained_S_all 1.041
_refine_ls_R_factor_all 0.0607
_refine_ls_R_factor_gt 0.0473
_refine_ls_shift/su_max 0.001
_refine_ls_shift/su_mean 0.000
_refine_ls_structure_factor_coef Fsqd
_refine_ls_weighting_details 'w=1/[\s^2^(Fo^2^)+(0.0636P)^2^+4.5795P] where P=(Fo^2^+2Fc^2^)/3'
_refine_ls_weighting_scheme calc
_refine_ls_wR_factor_gt 0.1129
_refine_ls_wR_factor_ref 0.1192
_reflns_Friedel_coverage 0.000
_reflns_number_gt 3419
_reflns_number_total 4199
_reflns_threshold_expression 'I > 2\s(I)'
_cod_data_source_file c7dt03758a2.cif
_cod_data_source_block sv-2-28
_cod_depositor_comments 'Adding full bibliography for 7044942--7044947.cif.'
_cod_original_formula_sum ' C42 H36 B2 F8 N8 O2 Zn'
_cod_database_code 7044943
_shelx_shelxl_version_number 2016/6
_shelx_space_group_comment
;
The symmetry employed for this shelxl refinement is uniquely defined
by the following loop, which should always be used as a source of
symmetry information in preference to the above space-group names.
They are only intended as comments.
;
_platon_squeeze_void_probe_radius 1.20

loop_
_space_group_symop_operation_xyz
'x, y, z'
'-x, y, -z+1/2'
'x+1/2, y+1/2, z'
'-x+1/2, y+1/2, -z+1/2'
'-x, -y, -z'
'x, -y, z-1/2'
'-x+1/2, -y+1/2, -z'
'x+1/2, -y+1/2, z-1/2'

loop_
_atom_site_label
_atom_site_type_symbol
_atom_site_fract_x
_atom_site_fract_y
_atom_site_fract_z
_atom_site_U_iso_or_equiv
_atom_site_adp_type
_atom_site_occupancy
_atom_site_site_symmetry_order
_atom_site_calc_flag
_atom_site_refinement_flags_posn
_atom_site_refinement_flags_adp
_atom_site_refinement_flags_occupancy
Zn1 Zn 0.500000 0.60635(3) 0.250000 0.03360(15) Uani 1 2 d S T P
F4 F 0.40109(10) 0.47971(15) 0.39250(12) 0.0611(5) Uani 1 1 d . . .
N1 N 0.44079(9) 0.52134(18) 0.17831(15) 0.0369(5) Uani 1 1 d . . .
N2 N 0.04728(10) 0.19147(18) 0.17916(15) 0.0375(5) Uani 1 1 d . . .
N3 N 0.35688(10) 0.43935(18) 0.13495(15) 0.0367(5) Uani 1 1 d . . .
N4 N 0.12320(10) 0.27462(18) 0.13736(15) 0.0388(5) Uani 1 1 d . . .
O1 O 0.36911(14) 0.2640(2) 0.60437(18) 0.0683(7) Uani 1 1 d . . .
F1 F 0.42465(14) 0.3236(2) 0.44281(19) 0.1048(9) Uani 1 1 d . . .
F3 F 0.36272(18) 0.3401(2) 0.32526(17) 0.1239(13) Uani 1 1 d . . .
F2 F 0.33343(13) 0.3823(2) 0.4500(2) 0.1119(10) Uani 1 1 d . . .
C1 C 0.38789(11) 0.4897(2) 0.19854(18) 0.0367(6) Uani 1 1 d . . .
H1 H 0.374281 0.500844 0.249686 0.044 Uiso 1 1 calc R U .
C20 C 0.10300(12) 0.2252(2) 0.20085(19) 0.0397(6) Uani 1 1 d . . .
H20 H 0.125111 0.216008 0.252919 0.048 Uiso 1 1 calc R U .
C5 C 0.28994(12) 0.2922(2) 0.12678(18) 0.0387(6) Uani 1 1 d . . .
C4 C 0.29728(11) 0.3974(2) 0.13494(18) 0.0378(6) Uani 1 1 d . . .
C10 C 0.23014(12) 0.2506(2) 0.12664(18) 0.0387(6) Uani 1 1 d . . .
C11 C 0.18284(12) 0.3172(2) 0.13696(19) 0.0393(6) Uani 1 1 d . . .
C17 C 0.24947(12) 0.4636(2) 0.14251(19) 0.0394(6) Uani 1 1 d . . .
C12 C 0.19012(12) 0.4215(2) 0.1459(2) 0.0410(7) Uani 1 1 d . . .
C18 C 0.07827(13) 0.2726(3) 0.0711(2) 0.0467(7) Uani 1 1 d . . .
H18 H 0.079694 0.300547 0.018694 0.056 Uiso 1 1 calc R U .
C6 C 0.33826(13) 0.2234(2) 0.1194(2) 0.0481(8) Uani 1 1 d . . .
H6 H 0.377548 0.248207 0.122472 0.058 Uiso 1 1 calc R U .
C19 C 0.03126(13) 0.2215(2) 0.0976(2) 0.0459(7) Uani 1 1 d . . .
H19 H -0.005763 0.208806 0.065962 0.055 Uiso 1 1 calc R U .
C9 C 0.22201(14) 0.1440(2) 0.1145(2) 0.0475(7) Uani 1 1 d . . .
H9 H 0.183558 0.116151 0.113245 0.057 Uiso 1 1 calc R U .
C2 C 0.44300(14) 0.4892(3) 0.0982(2) 0.0493(8) Uani 1 1 d . . .
H2 H 0.475086 0.500347 0.067795 0.059 Uiso 1 1 calc R U .
C16 C 0.25615(14) 0.5713(2) 0.1462(2) 0.0490(8) Uani 1 1 d . . .
H16 H 0.293748 0.600021 0.141920 0.059 Uiso 1 1 calc R U .
C3 C 0.39177(14) 0.4391(3) 0.0702(2) 0.0502(8) Uani 1 1 d . . .
H3 H 0.381862 0.410253 0.017953 0.060 Uiso 1 1 calc R U .
C7 C 0.32831(15) 0.1231(3) 0.1081(3) 0.0602(9) Uani 1 1 d . . .
H7 H 0.360623 0.080038 0.102462 0.072 Uiso 1 1 calc R U .
C13 C 0.14197(14) 0.4886(3) 0.1571(2) 0.0555(9) Uani 1 1 d . . .
H13 H 0.103672 0.462274 0.160670 0.067 Uiso 1 1 calc R U .
C15 C 0.20876(15) 0.6322(3) 0.1558(3) 0.0603(9) Uani 1 1 d . . .
H15 H 0.214118 0.702155 0.157998 0.072 Uiso 1 1 calc R U .
C8 C 0.26927(16) 0.0827(3) 0.1046(2) 0.0579(9) Uani 1 1 d . . .
H8 H 0.262895 0.013589 0.095577 0.069 Uiso 1 1 calc R U .
C14 C 0.15078(16) 0.5904(3) 0.1626(3) 0.0643(10) Uani 1 1 d . . .
H14 H 0.118792 0.632966 0.170911 0.077 Uiso 1 1 calc R U .
B1 B 0.3802(2) 0.3812(3) 0.4005(3) 0.0586(10) Uani 1 1 d . . .
C21 C 0.3395(4) 0.1740(5) 0.5848(4) 0.160(3) Uani 1 1 d . . .
H21A H 0.299494 0.187804 0.557863 0.240 Uiso 1 1 calc R U .
H21B H 0.337076 0.135927 0.634730 0.240 Uiso 1 1 calc R U .
H21C H 0.361386 0.135489 0.548121 0.240 Uiso 1 1 calc R U .
H1A H 0.371(2) 0.299(4) 0.563(3) 0.107(19) Uiso 1 1 d . . .

loop_
_atom_site_aniso_label
_atom_site_aniso_U_11
_atom_site_aniso_U_22
_atom_site_aniso_U_33
_atom_site_aniso_U_23
_atom_site_aniso_U_13
_atom_site_aniso_U_12
Zn1 0.0223(2) 0.0310(2) 0.0479(3) 0.000 0.00598(17) 0.000
F4 0.0778(13) 0.0487(11) 0.0570(12) -0.0018(9) 0.0090(10) -0.0109(10)
N1 0.0278(11) 0.0391(13) 0.0448(14) 0.0030(10) 0.0083(10) -0.0031(9)
N2 0.0281(11) 0.0368(13) 0.0475(14) -0.0015(11) 0.0040(10) -0.0010(9)
N3 0.0275(11) 0.0381(13) 0.0448(14) -0.0001(10) 0.0062(10) -0.0099(10)
N4 0.0277(11) 0.0417(14) 0.0475(14) 0.0004(11) 0.0066(10) -0.0098(10)
O1 0.0853(19) 0.0610(17) 0.0593(17) 0.0042(14) 0.0113(14) 0.0006(14)
F1 0.116(2) 0.0794(18) 0.111(2) 0.0182(16) -0.0176(18) 0.0263(16)
F3 0.213(4) 0.0793(19) 0.0679(17) 0.0148(14) -0.0277(19) -0.071(2)
F2 0.0836(18) 0.111(2) 0.149(3) 0.024(2) 0.0430(19) -0.0137(16)
C1 0.0291(13) 0.0359(15) 0.0458(17) 0.0015(12) 0.0070(12) -0.0041(11)
C20 0.0312(14) 0.0400(16) 0.0475(17) 0.0010(13) 0.0041(12) -0.0061(12)
C5 0.0324(14) 0.0400(16) 0.0439(16) 0.0014(12) 0.0059(12) -0.0049(12)
C4 0.0279(13) 0.0390(15) 0.0467(16) 0.0011(13) 0.0053(11) -0.0090(12)
C10 0.0324(14) 0.0386(16) 0.0455(16) 0.0010(12) 0.0069(12) -0.0055(12)
C11 0.0301(13) 0.0410(16) 0.0469(17) -0.0001(13) 0.0049(12) -0.0078(12)
C17 0.0335(14) 0.0378(16) 0.0471(17) 0.0010(12) 0.0052(12) -0.0057(12)
C12 0.0318(14) 0.0380(16) 0.0537(18) 0.0000(13) 0.0077(13) -0.0051(11)
C18 0.0368(15) 0.0558(19) 0.0468(18) 0.0056(14) 0.0026(13) -0.0090(13)
C6 0.0345(15) 0.0439(18) 0.067(2) 0.0002(15) 0.0106(14) -0.0020(13)
C19 0.0317(14) 0.0554(19) 0.0494(18) 0.0013(14) 0.0008(13) -0.0069(13)
C9 0.0379(15) 0.0417(17) 0.063(2) -0.0037(15) 0.0090(14) -0.0097(13)
C2 0.0416(16) 0.057(2) 0.0523(19) -0.0098(15) 0.0188(14) -0.0155(14)
C16 0.0380(16) 0.0382(16) 0.070(2) 0.0007(15) 0.0036(15) -0.0082(13)
C3 0.0459(17) 0.059(2) 0.0480(18) -0.0101(15) 0.0164(14) -0.0177(15)
C7 0.0444(17) 0.0415(19) 0.097(3) -0.0031(17) 0.0193(18) 0.0030(14)
C13 0.0341(15) 0.053(2) 0.080(3) -0.0052(17) 0.0109(16) -0.0007(14)
C15 0.0514(19) 0.0374(18) 0.091(3) -0.0019(17) 0.0063(18) -0.0010(14)
C8 0.0546(19) 0.0355(18) 0.085(3) -0.0045(16) 0.0145(18) -0.0056(14)
C14 0.0452(18) 0.045(2) 0.104(3) -0.0061(19) 0.0155(19) 0.0054(15)
B1 0.065(2) 0.051(2) 0.057(2) 0.0127(19) -0.003(2) -0.0100(19)
C21 0.298(10) 0.079(4) 0.104(5) -0.020(3) 0.031(6) -0.074(5)

loop_
_atom_type_symbol
_atom_type_description
_atom_type_scat_dispersion_real
_atom_type_scat_dispersion_imag
_atom_type_scat_source
C C 0.0033 0.0016 'International Tables Vol C Tables 4.2.6.8 and 6.1.1.4'
H H 0.0000 0.0000 'International Tables Vol C Tables 4.2.6.8 and 6.1.1.4'
B B 0.0013 0.0007 'International Tables Vol C Tables 4.2.6.8 and 6.1.1.4'
F F 0.0171 0.0103 'International Tables Vol C Tables 4.2.6.8 and 6.1.1.4'
N N 0.0061 0.0033 'International Tables Vol C Tables 4.2.6.8 and 6.1.1.4'
O O 0.0106 0.0060 'International Tables Vol C Tables 4.2.6.8 and 6.1.1.4'
Zn Zn 0.2839 1.4301 'International Tables Vol C Tables 4.2.6.8 and 6.1.1.4'

loop_
_geom_angle_atom_site_label_1
_geom_angle_atom_site_label_2
_geom_angle_atom_site_label_3
_geom_angle
_geom_angle_site_symmetry_1
_geom_angle_site_symmetry_3
N1 Zn1 N1 111.49(14) 2_655 .
N1 Zn1 N2 109.82(9) 2_655 4
N1 Zn1 N2 107.01(9) . 4
N1 Zn1 N2 107.01(9) 2_655 3
N1 Zn1 N2 109.82(9) . 3
N2 Zn1 N2 111.73(14) 4 3
C1 N1 C2 106.0(2) . .
C1 N1 Zn1 125.1(2) . .
C2 N1 Zn1 128.73(18) . .
C20 N2 C19 106.1(2) . .
C20 N2 Zn1 125.5(2) . 3_445
C19 N2 Zn1 128.23(18) . 3_445
C1 N3 C3 107.4(2) . .
C1 N3 C4 125.2(2) . .
C3 N3 C4 127.4(2) . .
C20 N4 C18 108.0(2) . .
C20 N4 C11 126.1(2) . .
C18 N4 C11 125.8(2) . .
C21 O1 H1A 112(4) . .
N1 C1 N3 110.6(2) . .
N1 C1 H1 124.7 . .
N3 C1 H1 124.7 . .
N2 C20 N4 110.7(3) . .
N2 C20 H20 124.7 . .
N4 C20 H20 124.7 . .
C4 C5 C6 123.9(3) . .
C4 C5 C10 118.3(3) . .
C6 C5 C10 117.8(3) . .
C17 C4 C5 123.1(2) . .
C17 C4 N3 118.4(3) . .
C5 C4 N3 118.5(2) . .
C11 C10 C9 123.4(3) . .
C11 C10 C5 118.2(3) . .
C9 C10 C5 118.4(3) . .
C12 C11 C10 123.6(2) . .
C12 C11 N4 118.6(3) . .
C10 C11 N4 117.8(3) . .
C4 C17 C16 123.3(3) . .
C4 C17 C12 118.6(3) . .
C16 C17 C12 118.1(3) . .
C11 C12 C13 123.3(3) . .
C11 C12 C17 118.1(3) . .
C13 C12 C17 118.6(3) . .
C19 C18 N4 106.1(3) . .
C19 C18 H18 127.0 . .
N4 C18 H18 127.0 . .
C7 C6 C5 121.5(3) . .
C7 C6 H6 119.3 . .
C5 C6 H6 119.3 . .
C18 C19 N2 109.1(3) . .
C18 C19 H19 125.4 . .
N2 C19 H19 125.4 . .
C8 C9 C10 121.1(3) . .
C8 C9 H9 119.4 . .
C10 C9 H9 119.4 . .
C3 C2 N1 109.8(3) . .
C3 C2 H2 125.1 . .
N1 C2 H2 125.1 . .
C15 C16 C17 121.1(3) . .
C15 C16 H16 119.5 . .
C17 C16 H16 119.5 . .
C2 C3 N3 106.1(3) . .
C2 C3 H3 126.9 . .
N3 C3 H3 126.9 . .
C6 C7 C8 120.7(3) . .
C6 C7 H7 119.7 . .
C8 C7 H7 119.7 . .
C14 C13 C12 121.2(3) . .
C14 C13 H13 119.4 . .
C12 C13 H13 119.4 . .
C16 C15 C14 120.7(3) . .
C16 C15 H15 119.6 . .
C14 C15 H15 119.6 . .
C9 C8 C7 120.4(3) . .
C9 C8 H8 119.8 . .
C7 C8 H8 119.8 . .
C13 C14 C15 120.2(3) . .
C13 C14 H14 119.9 . .
C15 C14 H14 119.9 . .
F3 B1 F1 109.9(4) . .
F3 B1 F4 110.6(3) . .
F1 B1 F4 109.6(3) . .
F3 B1 F2 112.0(4) . .
F1 B1 F2 105.4(3) . .
F4 B1 F2 109.1(4) . .
O1 C21 H21A 109.5 . .
O1 C21 H21B 109.5 . .
H21A C21 H21B 109.5 . .
O1 C21 H21C 109.5 . .
H21A C21 H21C 109.5 . .
H21B C21 H21C 109.5 . .

loop_
_geom_bond_atom_site_label_1
_geom_bond_atom_site_label_2
_geom_bond_distance
_geom_bond_site_symmetry_2
Zn1 N1 1.990(2) 2_655
Zn1 N1 1.990(2) .
Zn1 N2 1.998(2) 4
Zn1 N2 1.998(2) 3
F4 B1 1.391(5) .
N1 C1 1.330(3) .
N1 C2 1.373(4) .
N2 C20 1.324(3) .
N2 C19 1.383(4) .
N3 C1 1.341(4) .
N3 C3 1.383(4) .
N3 C4 1.439(3) .
N4 C20 1.343(4) .
N4 C18 1.373(4) .
N4 C11 1.443(3) .
O1 C21 1.374(6) .
O1 H1A 0.82(5) .
F1 B1 1.362(5) .
F3 B1 1.347(5) .
F2 B1 1.393(5) .
C1 H1 0.9300 .
C20 H20 0.9300 .
C5 C4 1.400(4) .
C5 C6 1.424(4) .
C5 C10 1.441(4) .
C4 C17 1.394(4) .
C10 C11 1.397(4) .
C10 C9 1.427(4) .
C11 C12 1.390(4) .
C17 C16 1.427(4) .
C17 C12 1.441(4) .
C12 C13 1.419(4) .
C18 C19 1.360(4) .
C18 H18 0.9300 .
C6 C7 1.349(5) .
C6 H6 0.9300 .
C19 H19 0.9300 .
C9 C8 1.352(5) .
C9 H9 0.9300 .
C2 C3 1.346(4) .
C2 H2 0.9300 .
C16 C15 1.351(5) .
C16 H16 0.9300 .
C3 H3 0.9300 .
C7 C8 1.414(5) .
C7 H7 0.9300 .
C13 C14 1.356(5) .
C13 H13 0.9300 .
C15 C14 1.422(5) .
C15 H15 0.9300 .
C8 H8 0.9300 .
C14 H14 0.9300 .
C21 H21A 0.9600 .
C21 H21B 0.9600 .
C21 H21C 0.9600 .

loop_
_platon_squeeze_void_nr
_platon_squeeze_void_average_x
_platon_squeeze_void_average_y
_platon_squeeze_void_average_z
_platon_squeeze_void_volume
_platon_squeeze_void_count_electrons
_platon_squeeze_void_content
1 0.500 0.000 0.010 401 104 '2(C H2 Cl2), (C H4 O)'
2 0.000 0.500 0.713 401 104 '2(C H2 Cl2), (C H4 O) '
